data_7114634
loop_
_publ_author_name
'Yutaka Hitomi'
'Kengo Arakawa'
'Masahito Kodera'

_publ_section_title
;
 Synthesis, stability and reactivity of the first mononuclear nonheme
 oxoiron(IV) species with monoamido ligation: a putative reactive species
 generated from iron-bleomycin
;
_journal_name_full Chem.Commun.
_journal_page_first 7485
_journal_paper_doi 10.1039/C4CC01409J
_journal_volume 50
_journal_year 2014
_chemical_compound_source 'synthesis as described'
_chemical_formula_sum 'C33 H41 Cl2 Fe N8 O9'
_chemical_formula_weight 820.49
_chemical_name_systematic
;
 ?
;
_space_group_IT_number 14
_symmetry_cell_setting monoclinic
_symmetry_Int_Tables_number 14
_symmetry_space_group_name_Hall '-P 2ybc'
_symmetry_space_group_name_H-M 'P 1 21/c 1'
_atom_sites_solution_hydrogens geom
_audit_conform_dict_location ftp://ftp.iucr.org/pub/cif_core.dic
_audit_conform_dict_name cif_core.dic
_audit_conform_dict_version 2.4.3
_audit_creation_date 2013-11-09T22:52:14-00:00
_audit_creation_method 'WinGX routine CIF_UPDATE'
_cell_angle_alpha 90
_cell_angle_beta 100.4240(10)
_cell_angle_gamma 90
_cell_formula_units_Z 4
_cell_length_a 12.1581(2)
_cell_length_b 23.2662(3)
_cell_length_c 13.2420(5)
_cell_measurement_reflns_used 15991
_cell_measurement_temperature 123(2)
_cell_measurement_theta_max 71.42
_cell_measurement_theta_min 3.69
_cell_measurement_wavelength 1.54178
_cell_volume 3683.98(16)
_computing_cell_refinement 'CrystalClear (Rigaku/MSC Inc., 2006)'
_computing_data_collection 'CrystalClear (Rigaku/MSC Inc., 2006)'
_computing_data_reduction 'CrystalClear (Rigaku/MSC Inc., 2006), SORTAV (Blessing, 1995)'
_computing_molecular_graphics 'Ortep-3 for Windows (Farrugia, 2012)'
_computing_publication_material 'WinGX publication routines (Farrugia, 2012)'
_computing_structure_refinement 'SHELXL-2013 (Sheldrick, 2013)'
_diffrn_ambient_temperature 123(2)
_diffrn_detector 'curved image-plate'
_diffrn_detector_area_resol_mean 10
_diffrn_measured_fraction_theta_full 0.968
_diffrn_measured_fraction_theta_max 0.966
_diffrn_measurement_device 'quarter \C-circle diffractometer'
_diffrn_measurement_device_type 'Rigaku R-Axis Rapid'
_diffrn_measurement_method 'phi or omega oscillation scans'
_diffrn_orient_matrix_UB_11 -0.046773
_diffrn_orient_matrix_UB_12 -0.035618
_diffrn_orient_matrix_UB_13 -0.00612
_diffrn_orient_matrix_UB_21 0.069291
_diffrn_orient_matrix_UB_22 -0.023981
_diffrn_orient_matrix_UB_23 0.015066
_diffrn_orient_matrix_UB_31 -0.002242
_diffrn_orient_matrix_UB_32 0.00191
_diffrn_orient_matrix_UB_33 0.075043
_diffrn_radiation_monochromator graphite
_diffrn_radiation_probe x-ray
_diffrn_radiation_type MoK\a
_diffrn_radiation_wavelength 0.71073
_diffrn_reflns_av_R_equivalents 0.045
_diffrn_reflns_Laue_measured_fraction_full 0.968
_diffrn_reflns_Laue_measured_fraction_max 0.966
_diffrn_reflns_limit_h_max 10
_diffrn_reflns_limit_h_min -14
_diffrn_reflns_limit_k_max 27
_diffrn_reflns_limit_k_min -26
_diffrn_reflns_limit_l_max 14
_diffrn_reflns_limit_l_min -14
_diffrn_reflns_number 21288
_diffrn_reflns_point_group_measured_fraction_full 0.968
_diffrn_reflns_point_group_measured_fraction_max 0.966
_diffrn_reflns_reduction_process
;
        Scaled and merged with Sortav
        R.H. Blessing, (1987) Cryst. Rev. 1, 3-58
        R.H. Blessing, (1989) J. Appl. Cryst. 22, 396-397
;
_diffrn_reflns_theta_full 25.242
_diffrn_reflns_theta_max 25.35
_diffrn_reflns_theta_min 1.703
_diffrn_source 'sealed x-ray tube'
_exptl_absorpt_coefficient_mu 0.619
_exptl_absorpt_correction_type none
_exptl_crystal_colour red
_exptl_crystal_density_diffrn 1.479
_exptl_crystal_density_method 'not measured'
_exptl_crystal_description block
_exptl_crystal_F_000 1708
_exptl_crystal_size_max 0.1
_exptl_crystal_size_mid 0.1
_exptl_crystal_size_min 0.1
_refine_diff_density_max 0.721
_refine_diff_density_min -0.919
_refine_diff_density_rms 0.085
_refine_ls_extinction_method none
_refine_ls_goodness_of_fit_ref 0.853
_refine_ls_hydrogen_treatment constr
_refine_ls_matrix_type full
_refine_ls_number_constraints 0
_refine_ls_number_parameters 480
_refine_ls_number_reflns 6520
_refine_ls_number_restraints 0
_refine_ls_restrained_S_all 0.853
_refine_ls_R_factor_all 0.1542
_refine_ls_R_factor_gt 0.0793
_refine_ls_shift/su_max 0
_refine_ls_shift/su_mean 0
_refine_ls_structure_factor_coef Fsqd
_refine_ls_weighting_details 'w=1/[\s^2^(Fo^2^)+(0.1000P)^2^] where P=(Fo^2^+2Fc^2^)/3'
_refine_ls_weighting_scheme calc
_refine_ls_wR_factor_gt 0.1904
_refine_ls_wR_factor_ref 0.263
_reflns_number_gt 2092
_reflns_number_total 6520
_reflns_threshold_expression 'I > 2\s(I)'
_cod_data_source_file c4cc01409j2.cif
_cod_data_source_block shelx
_cod_original_sg_symbol_H-M 'P 21/c'
_cod_database_code 7114634
_shelx_estimated_absorpt_t_min 0.941
_shelx_estimated_absorpt_t_max 0.941

loop_
_symmetry_equiv_pos_as_xyz
'x, y, z'
'-x, y+1/2, -z+1/2'
'-x, -y, -z'
'x, -y-1/2, z-1/2'

loop_
_atom_site_label
_atom_site_type_symbol
_atom_site_fract_x
_atom_site_fract_y
_atom_site_fract_z
_atom_site_U_iso_or_equiv
_atom_site_adp_type
_atom_site_occupancy
_atom_site_calc_flag
Fe1 Fe 0.23893(7) 0.11613(4) 0.86569(7) 0.0449(4) Uani 1 d
Cl2 Cl -0.22055(12) 0.01167(7) 0.60758(13) 0.0451(5) Uani 1 d
Cl1 Cl 0.65763(12) 0.12631(6) 1.11777(13) 0.0438(5) Uani 1 d
N8 N 0.3662(4) 0.11484(17) 0.7968(4) 0.0379(12) Uani 1 d
O1 O 0.0421(3) 0.19235(17) 0.6240(3) 0.0502(12) Uani 1 d
N15 N 0.3065(4) 0.0582(2) 0.9600(4) 0.0427(13) Uani 1 d
N12 N 0.1720(3) 0.0631(2) 0.7551(4) 0.0386(12) Uani 1 d
N9 N 0.2876(3) 0.18159(19) 0.9552(4) 0.0359(12) Uani 1 d
N10 N 0.1701(3) 0.1747(2) 0.7751(4) 0.0372(12) Uani 1 d
N11 N 0.1011(3) 0.10115(19) 0.9172(4) 0.0361(12) Uani 1 d
C24 C 0.3468(4) 0.0265(2) 1.0231(5) 0.0356(14) Uani 1 d
O4 O 0.6272(3) 0.17116(17) 1.1798(4) 0.0661(14) Uani 1 d
O3 O 0.7695(3) 0.1073(2) 1.1618(3) 0.0620(14) Uani 1 d
N13 N -0.1351(4) 0.19483(17) 0.4705(4) 0.0394(12) Uani 1 d
O6 O -0.1753(3) 0.06650(18) 0.6444(3) 0.0612(13) Uani 1 d
C2 C 0.3721(5) 0.2335(3) 1.1097(5) 0.0495(17) Uani 1 d
H2 H 0.4143 0.2321 1.1775 0.059 Uiso 1 calc
O5 O 0.6536(4) 0.14520(19) 1.0131(3) 0.0644(13) Uani 1 d
C20 C 0.1008(4) 0.1618(3) 0.6875(5) 0.0426(16) Uani 1 d
O7 O -0.2468(3) -0.02063(18) 0.6931(3) 0.0611(13) Uani 1 d
C8 C 0.2482(4) 0.2349(2) 0.9139(4) 0.0360(14) Uani 1 d
C21 C 0.0925(4) 0.0248(2) 0.7975(5) 0.0418(15) Uani 1 d
H21A H 0.0355 0.0096 0.7408 0.05 Uiso 1 calc
H21B H 0.1335 -0.0081 0.8338 0.05 Uiso 1 calc
C1 C 0.3498(5) 0.1830(3) 1.0511(5) 0.0479(17) Uani 1 d
H1 H 0.3801 0.1479 1.0804 0.057 Uiso 1 calc
C7 C 0.1850(4) 0.2319(2) 0.8109(5) 0.0369(14) Uani 1 d
C10 C 0.0379(5) 0.0578(3) 0.8690(4) 0.0408(15) Uani 1 d
C14 C 0.0598(4) 0.1306(2) 0.9946(5) 0.0426(16) Uani 1 d
H14 H 0.1023 0.1613 1.0289 0.051 Uiso 1 calc
O8 O -0.1398(3) -0.01921(18) 0.5609(4) 0.0683(14) Uani 1 d
C3 C 0.3312(5) 0.2851(3) 1.0666(4) 0.0424(15) Uani 1 d
H3 H 0.3459 0.3195 1.1054 0.051 Uiso 1 calc
O2 O 0.5833(4) 0.07841(18) 1.1185(3) 0.0712(15) Uani 1 d
C32 C 0.4973(5) 0.3393(3) 0.8632(5) 0.0506(17) Uani 1 d
C16 C 0.4457(4) 0.0651(3) 0.6631(4) 0.0435(15) Uani 1 d
H16 H 0.439 0.0363 0.6115 0.052 Uiso 1 calc
C18 C 0.5439(5) 0.1449(2) 0.7530(4) 0.0423(15) Uani 1 d
H18 H 0.6063 0.1701 0.765 0.051 Uiso 1 calc
C9 C 0.2674(4) 0.2878(2) 0.9649(5) 0.0400(15) Uani 1 d
O9 O -0.3204(3) 0.0199(2) 0.5331(3) 0.0676(14) Uani 1 d
C25 C 0.3947(5) -0.0139(2) 1.1075(4) 0.0475(16) Uani 1 d
H25A H 0.4755 -0.0075 1.1265 0.071 Uiso 1 calc
H25B H 0.3807 -0.0536 1.0839 0.071 Uiso 1 calc
H25C H 0.3594 -0.0071 1.1673 0.071 Uiso 1 calc
C17 C 0.5382(4) 0.1024(2) 0.6809(4) 0.0370(14) Uani 1 d
H17 H 0.5969 0.0981 0.6429 0.044 Uiso 1 calc
C13 C -0.0395(5) 0.1164(2) 1.0222(5) 0.0466(17) Uani 1 d
H13 H -0.0645 0.1366 1.0762 0.056 Uiso 1 calc
C23 C 0.1040(5) 0.0975(2) 0.6643(4) 0.0371(14) Uani 1 d
H23A H 0.1379 0.0917 0.6024 0.045 Uiso 1 calc
H23B H 0.0266 0.0824 0.6491 0.045 Uiso 1 calc
C26 C -0.1796(5) 0.1409(2) 0.4170(5) 0.0493(16) Uani 1 d
H26A H -0.2317 0.1512 0.3532 0.059 Uiso 1 calc
H26B H -0.2225 0.1196 0.4616 0.059 Uiso 1 calc
N14 N 0.5037(5) 0.2899(3) 0.8701(4) 0.0695(18) Uani 1 d
C15 C 0.3639(4) 0.0721(2) 0.7240(4) 0.0367(14) Uani 1 d
C19 C 0.4568(5) 0.1511(2) 0.8097(4) 0.0396(14) Uani 1 d
H19 H 0.4611 0.1814 0.8584 0.047 Uiso 1 calc
C4 C 0.2283(5) 0.3383(2) 0.9130(5) 0.0467(16) Uani 1 d
H4 H 0.2408 0.3745 0.9465 0.056 Uiso 1 calc
C5 C 0.1718(5) 0.3353(2) 0.8135(5) 0.0423(15) Uani 1 d
H5 H 0.1481 0.3699 0.778 0.051 Uiso 1 calc
C22 C 0.2654(4) 0.0317(2) 0.7201(4) 0.0383(14) Uani 1 d
H22A H 0.2407 0.0176 0.6491 0.046 Uiso 1 calc
H22B H 0.2878 -0.0018 0.7652 0.046 Uiso 1 calc
C6 C 0.1481(5) 0.2823(2) 0.7627(5) 0.0429(15) Uani 1 d
H6 H 0.1063 0.2815 0.6947 0.052 Uiso 1 calc
C28 C -0.2240(5) 0.2301(2) 0.5061(5) 0.0511(17) Uani 1 d
H28A H -0.1891 0.2651 0.5402 0.061 Uiso 1 calc
H28B H -0.2789 0.2424 0.4453 0.061 Uiso 1 calc
C12 C -0.1042(4) 0.0723(3) 0.9710(4) 0.0439(15) Uani 1 d
H12 H -0.1743 0.0623 0.9882 0.053 Uiso 1 calc
C11 C -0.0629(4) 0.0431(2) 0.8937(4) 0.0384(14) Uani 1 d
H11 H -0.1052 0.0127 0.8578 0.046 Uiso 1 calc
C29 C -0.2843(6) 0.1995(3) 0.5781(5) 0.0555(18) Uani 1 d
H29A H -0.3407 0.2251 0.598 0.083 Uiso 1 calc
H29B H -0.231 0.188 0.6394 0.083 Uiso 1 calc
H29C H -0.3209 0.1653 0.5443 0.083 Uiso 1 calc
C30 C -0.0670(5) 0.2314(3) 0.4096(5) 0.0509(17) Uani 1 d
H30A H -0.0043 0.2078 0.3942 0.061 Uiso 1 calc
H30B H -0.0341 0.2637 0.4537 0.061 Uiso 1 calc
C27 C -0.0895(5) 0.1023(2) 0.3904(5) 0.0555(18) Uani 1 d
H27A H -0.1238 0.0678 0.3558 0.083 Uiso 1 calc
H27B H -0.0384 0.0913 0.4534 0.083 Uiso 1 calc
H27C H -0.0478 0.1228 0.3448 0.083 Uiso 1 calc
C31 C -0.1276(6) 0.2555(3) 0.3122(5) 0.070(2) Uani 1 d
H31A H -0.0761 0.2783 0.2794 0.105 Uiso 1 calc
H31B H -0.1886 0.2801 0.3261 0.105 Uiso 1 calc
H31C H -0.1586 0.2241 0.2663 0.105 Uiso 1 calc
C33 C 0.4936(6) 0.4000(3) 0.8539(6) 0.065(2) Uani 1 d
H33A H 0.5037 0.4109 0.7847 0.097 Uiso 1 calc
H33B H 0.5536 0.4169 0.9046 0.097 Uiso 1 calc
H33C H 0.4211 0.414 0.866 0.097 Uiso 1 calc

loop_
_atom_site_aniso_label
_atom_site_aniso_U_11
_atom_site_aniso_U_22
_atom_site_aniso_U_33
_atom_site_aniso_U_23
_atom_site_aniso_U_13
_atom_site_aniso_U_12
Fe1 0.0337(7) 0.0476(7) 0.0512(8) 0.0002(4) 0.0021(6) 0.0001(4)
Cl2 0.0341(10) 0.0470(10) 0.0516(11) -0.0063(8) 0.0006(8) -0.0001(7)
Cl1 0.0320(9) 0.0453(9) 0.0512(12) 0.0017(7) 0.0001(8) -0.0019(7)
N8 0.035(3) 0.034(3) 0.043(3) -0.005(2) 0.003(3) 0.000(2)
O1 0.040(2) 0.053(3) 0.048(3) 0.007(2) -0.016(2) 0.006(2)
N15 0.034(3) 0.049(3) 0.043(3) 0.000(3) 0.004(2) -0.002(2)
N12 0.020(2) 0.048(3) 0.045(3) 0.000(2) 0.000(2) 0.001(2)
N9 0.016(2) 0.048(3) 0.041(3) 0.000(2) -0.003(2) 0.003(2)
N10 0.014(2) 0.044(3) 0.052(3) 0.001(2) 0.002(2) -0.001(2)
N11 0.020(3) 0.043(3) 0.044(3) 0.004(2) 0.002(2) 0.008(2)
C24 0.007(3) 0.039(3) 0.061(4) -0.011(3) 0.006(3) -0.006(2)
O4 0.066(3) 0.047(3) 0.086(4) -0.027(3) 0.016(3) 0.024(2)
O3 0.035(3) 0.104(4) 0.048(3) -0.007(3) 0.012(2) 0.022(2)
N13 0.042(3) 0.022(2) 0.051(3) -0.004(2) 0.000(3) 0.002(2)
O6 0.060(3) 0.057(3) 0.058(3) -0.013(2) -0.011(2) -0.011(2)
C2 0.035(4) 0.048(4) 0.062(4) -0.001(3) -0.001(3) -0.005(3)
O5 0.074(3) 0.072(3) 0.041(3) 0.016(2) -0.005(3) -0.011(3)
C20 0.008(3) 0.060(4) 0.057(4) -0.010(3) 0.000(3) -0.007(3)
O7 0.076(3) 0.057(3) 0.051(3) -0.004(2) 0.014(3) -0.022(2)
C8 0.030(3) 0.044(3) 0.030(3) 0.009(3) -0.005(3) -0.009(3)
C21 0.035(3) 0.037(3) 0.054(4) 0.012(3) 0.011(3) -0.003(3)
C1 0.044(4) 0.036(3) 0.063(5) -0.019(3) 0.005(3) -0.012(3)
C7 0.022(3) 0.027(3) 0.061(4) -0.013(3) 0.006(3) 0.007(2)
C10 0.034(3) 0.053(4) 0.040(3) 0.000(3) 0.019(3) -0.002(3)
C14 0.012(3) 0.038(3) 0.076(5) 0.007(3) 0.001(3) 0.002(2)
O8 0.059(3) 0.057(3) 0.096(4) -0.012(3) 0.032(3) 0.020(2)
C3 0.038(3) 0.061(4) 0.028(4) -0.009(3) 0.003(3) -0.013(3)
O2 0.080(3) 0.058(3) 0.082(4) -0.005(3) 0.030(3) -0.032(3)
C32 0.047(4) 0.063(4) 0.045(4) -0.002(3) 0.016(3) -0.020(4)
C16 0.031(3) 0.059(4) 0.038(3) 0.008(3) 0.000(3) 0.010(3)
C18 0.045(4) 0.036(3) 0.046(4) 0.001(3) 0.007(3) -0.004(3)
C9 0.024(3) 0.034(3) 0.063(4) -0.005(3) 0.010(3) -0.018(2)
O9 0.050(3) 0.090(3) 0.053(3) -0.013(3) -0.017(2) 0.004(3)
C25 0.052(4) 0.042(3) 0.044(4) 0.019(3) -0.004(3) 0.005(3)
C17 0.020(3) 0.062(4) 0.030(3) 0.012(3) 0.007(3) 0.008(3)
C13 0.042(4) 0.059(4) 0.036(4) -0.012(3) -0.001(3) -0.003(3)
C23 0.039(3) 0.036(3) 0.039(4) -0.006(3) 0.015(3) -0.008(3)
C26 0.048(4) 0.044(3) 0.050(4) 0.001(3) -0.009(3) 0.005(3)
N14 0.062(4) 0.071(4) 0.074(5) -0.007(4) 0.008(3) -0.012(3)
C15 0.029(3) 0.031(3) 0.045(4) 0.000(3) -0.007(3) -0.007(3)
C19 0.043(3) 0.037(3) 0.035(3) -0.005(3) -0.002(3) -0.006(3)
C4 0.045(4) 0.023(3) 0.070(5) 0.005(3) 0.003(3) 0.005(3)
C5 0.046(4) 0.032(3) 0.047(4) 0.010(3) 0.003(3) 0.009(3)
C22 0.028(3) 0.045(3) 0.038(3) -0.002(3) -0.003(3) -0.004(3)
C6 0.042(4) 0.036(3) 0.047(4) 0.002(3) -0.003(3) 0.004(3)
C28 0.057(4) 0.028(3) 0.066(5) -0.002(3) 0.005(4) 0.012(3)
C12 0.020(3) 0.053(4) 0.059(4) 0.009(3) 0.009(3) -0.002(3)
C11 0.023(3) 0.038(3) 0.052(4) -0.014(3) 0.000(3) 0.000(2)
C29 0.070(5) 0.043(3) 0.052(4) 0.010(3) 0.006(4) 0.000(3)
C30 0.040(4) 0.063(4) 0.045(4) 0.016(3) -0.004(3) -0.004(3)
C27 0.069(5) 0.028(3) 0.069(5) 0.000(3) 0.009(4) 0.009(3)
C31 0.063(5) 0.082(5) 0.064(5) 0.026(4) 0.010(4) 0.007(4)
C33 0.059(4) 0.057(4) 0.079(5) 0.006(4) 0.017(4) 0.006(4)

loop_
_atom_type_symbol
_atom_type_description
_atom_type_scat_dispersion_real
_atom_type_scat_dispersion_imag
_atom_type_scat_source
C C 0.0033 0.0016 'International Tables Vol C Tables 4.2.6.8 and 6.1.1.4'
H H 0 0 'International Tables Vol C Tables 4.2.6.8 and 6.1.1.4'
N N 0.0061 0.0033 'International Tables Vol C Tables 4.2.6.8 and 6.1.1.4'
O O 0.0106 0.006 'International Tables Vol C Tables 4.2.6.8 and 6.1.1.4'
Cl Cl 0.1484 0.1585 'International Tables Vol C Tables 4.2.6.8 and 6.1.1.4'
Fe Fe 0.3463 0.8444 'International Tables Vol C Tables 4.2.6.8 and 6.1.1.4'

loop_
_geom_angle_atom_site_label_1
_geom_angle_atom_site_label_2
_geom_angle_atom_site_label_3
_geom_angle
N15 Fe1 N10 178.37(19)
N15 Fe1 N8 90.66(19)
N10 Fe1 N8 90.67(18)
N15 Fe1 N9 96.1(2)
N10 Fe1 N9 82.8(2)
N8 Fe1 N9 96.76(18)
N15 Fe1 N11 86.58(18)
N10 Fe1 N11 92.34(18)
N8 Fe1 N11 166.7(2)
N9 Fe1 N11 96.45(19)
N15 Fe1 N12 96.6(2)
N10 Fe1 N12 84.5(2)
N8 Fe1 N12 84.13(18)
N9 Fe1 N12 167.33(19)
N11 Fe1 N12 83.28(19)
O7 Cl2 O8 110.0(3)
O7 Cl2 O6 108.7(3)
O8 Cl2 O6 109.8(3)
O7 Cl2 O9 109.3(3)
O8 Cl2 O9 109.2(3)
O6 Cl2 O9 109.9(3)
O3 Cl1 O4 108.4(3)
O3 Cl1 O5 110.2(3)
O4 Cl1 O5 111.4(3)
O3 Cl1 O2 107.9(3)
O4 Cl1 O2 109.7(3)
O5 Cl1 O2 109.3(3)
C19 N8 C15 116.4(5)
C19 N8 Fe1 128.6(4)
C15 N8 Fe1 115.0(4)
C24 N15 Fe1 174.4(5)
C22 N12 C21 113.9(4)
C22 N12 C23 109.9(4)
C21 N12 C23 107.9(4)
C22 N12 Fe1 107.6(3)
C21 N12 Fe1 107.5(3)
C23 N12 Fe1 110.1(3)
C1 N9 C8 115.9(5)
C1 N9 Fe1 130.0(4)
C8 N9 Fe1 114.1(4)
C20 N10 C7 121.6(5)
C20 N10 Fe1 121.4(4)
C7 N10 Fe1 116.6(4)
C14 N11 C10 117.4(5)
C14 N11 Fe1 127.8(4)
C10 N11 Fe1 114.7(4)
N15 C24 C25 177.3(5)
C26 N13 C30 113.9(5)
C26 N13 C28 112.9(4)
C30 N13 C28 110.7(4)
C3 C2 C1 118.6(6)
C3 C2 H2 120.7
C1 C2 H2 120.7
O1 C20 N10 131.4(6)
O1 C20 C23 117.5(5)
N10 C20 C23 111.0(5)
N9 C8 C9 124.9(5)
N9 C8 C7 114.3(5)
C9 C8 C7 120.8(5)
C10 C21 N12 109.2(4)
C10 C21 H21A 109.8
N12 C21 H21A 109.8
C10 C21 H21B 109.8
N12 C21 H21B 109.8
H21A C21 H21B 108.3
N9 C1 C2 123.8(6)
N9 C1 H1 118.1
C2 C1 H1 118.1
C6 C7 N10 129.7(6)
C6 C7 C8 118.2(5)
N10 C7 C8 112.2(5)
N11 C10 C11 122.0(5)
N11 C10 C21 114.1(5)
C11 C10 C21 123.5(5)
N11 C14 C13 122.1(6)
N11 C14 H14 119
C13 C14 H14 119
C2 C3 C9 121.3(6)
C2 C3 H3 119.3
C9 C3 H3 119.3
N14 C32 C33 177.8(7)
C15 C16 C17 117.5(6)
C15 C16 H16 121.2
C17 C16 H16 121.2
C19 C18 C17 119.9(5)
C19 C18 H18 120.1
C17 C18 H18 120.1
C8 C9 C3 115.4(5)
C8 C9 C4 119.2(6)
C3 C9 C4 125.3(6)
C24 C25 H25A 109.5
C24 C25 H25B 109.5
H25A C25 H25B 109.5
C24 C25 H25C 109.5
H25A C25 H25C 109.5
H25B C25 H25C 109.5
C18 C17 C16 120.1(5)
C18 C17 H17 120
C16 C17 H17 120
C12 C13 C14 119.7(6)
C12 C13 H13 120.2
C14 C13 H13 120.2
C20 C23 N12 112.1(4)
C20 C23 H23A 109.2
N12 C23 H23A 109.2
C20 C23 H23B 109.2
N12 C23 H23B 109.2
H23A C23 H23B 107.9
N13 C26 C27 113.3(5)
N13 C26 H26A 108.9
C27 C26 H26A 108.9
N13 C26 H26B 108.9
C27 C26 H26B 108.9
H26A C26 H26B 107.7
N8 C15 C16 124.0(5)
N8 C15 C22 112.7(5)
C16 C15 C22 123.3(5)
N8 C19 C18 122.2(5)
N8 C19 H19 118.9
C18 C19 H19 118.9
C5 C4 C9 119.6(5)
C5 C4 H4 120.2
C9 C4 H4 120.2
C4 C5 C6 121.8(5)
C4 C5 H5 119.1
C6 C5 H5 119.1
N12 C22 C15 109.1(4)
N12 C22 H22A 109.9
C15 C22 H22A 109.9
N12 C22 H22B 109.9
C15 C22 H22B 109.9
H22A C22 H22B 108.3
C7 C6 C5 120.3(6)
C7 C6 H6 119.9
C5 C6 H6 119.9
C29 C28 N13 114.0(5)
C29 C28 H28A 108.7
N13 C28 H28A 108.7
C29 C28 H28B 108.7
N13 C28 H28B 108.7
H28A C28 H28B 107.6
C13 C12 C11 118.0(5)
C13 C12 H12 121
C11 C12 H12 121
C12 C11 C10 120.7(5)
C12 C11 H11 119.7
C10 C11 H11 119.7
C28 C29 H29A 109.5
C28 C29 H29B 109.5
H29A C29 H29B 109.5
C28 C29 H29C 109.5
H29A C29 H29C 109.5
H29B C29 H29C 109.5
N13 C30 C31 116.3(5)
N13 C30 H30A 108.2
C31 C30 H30A 108.2
N13 C30 H30B 108.2
C31 C30 H30B 108.2
H30A C30 H30B 107.4
C26 C27 H27A 109.5
C26 C27 H27B 109.5
H27A C27 H27B 109.5
C26 C27 H27C 109.5
H27A C27 H27C 109.5
H27B C27 H27C 109.5
C30 C31 H31A 109.5
C30 C31 H31B 109.5
H31A C31 H31B 109.5
C30 C31 H31C 109.5
H31A C31 H31C 109.5
H31B C31 H31C 109.5
C32 C33 H33A 109.5
C32 C33 H33B 109.5
H33A C33 H33B 109.5
C32 C33 H33C 109.5
H33A C33 H33C 109.5
H33B C33 H33C 109.5

loop_
_geom_bond_atom_site_label_1
_geom_bond_atom_site_label_2
_geom_bond_distance
Fe1 N15 1.918(5)
Fe1 N10 1.905(5)
Fe1 N8 1.934(5)
Fe1 N9 1.954(5)
Fe1 N11 1.952(4)
Fe1 N12 1.974(5)
Cl2 O7 1.443(4)
Cl2 O8 1.443(4)
Cl2 O6 1.439(4)
Cl2 O9 1.431(4)
Cl1 O3 1.449(4)
Cl1 O4 1.418(4)
Cl1 O5 1.446(4)
Cl1 O2 1.436(4)
N8 C19 1.374(6)
N8 C15 1.382(6)
O1 C20 1.227(6)
N15 C24 1.154(7)
N12 C22 1.493(6)
N12 C21 1.497(6)
N12 C23 1.553(7)
N9 C1 1.356(7)
N9 C8 1.404(6)
N10 C20 1.339(7)
N10 C7 1.413(6)
N11 C14 1.398(7)
N11 C10 1.355(7)
C24 C25 1.497(7)
N13 C26 1.492(7)
N13 C30 1.517(6)
N13 C28 1.499(6)
C2 C3 1.385(7)
C2 C1 1.406(7)
C2 H2 0.95
C20 C23 1.530(7)
C8 C9 1.404(7)
C8 C7 1.441(7)
C21 C10 1.468(7)
C21 H21A 0.99
C21 H21B 0.99
C1 H1 0.95
C7 C6 1.372(7)
C10 C11 1.367(7)
C14 C13 1.364(8)
C14 H14 0.95
C3 C9 1.429(7)
C3 H3 0.95
C32 N14 1.154(7)
C32 C33 1.417(8)
C16 C15 1.399(7)
C16 C17 1.407(7)
C16 H16 0.95
C18 C19 1.411(7)
C18 C17 1.367(7)
C18 H18 0.95
C9 C4 1.399(7)
C25 H25A 0.98
C25 H25B 0.98
C25 H25C 0.98
C17 H17 0.95
C13 C12 1.394(7)
C13 H13 0.95
C23 H23A 0.99
C23 H23B 0.99
C26 C27 1.506(7)
C26 H26A 0.99
C26 H26B 0.99
C15 C22 1.515(7)
C19 H19 0.95
C4 C5 1.373(8)
C4 H4 0.95
C5 C6 1.410(7)
C5 H5 0.95
C22 H22A 0.99
C22 H22B 0.99
C6 H6 0.95
C28 C29 1.485(8)
C28 H28A 0.99
C28 H28B 0.99
C12 C11 1.394(7)
C12 H12 0.95
C11 H11 0.95
C29 H29A 0.98
C29 H29B 0.98
C29 H29C 0.98
C30 C31 1.476(8)
C30 H30A 0.99
C30 H30B 0.99
C27 H27A 0.98
C27 H27B 0.98
C27 H27C 0.98
C31 H31A 0.98
C31 H31B 0.98
C31 H31C 0.98
C33 H33A 0.98
C33 H33B 0.98
C33 H33C 0.98

loop_
_geom_torsion_atom_site_label_1
_geom_torsion_atom_site_label_2
_geom_torsion_atom_site_label_3
_geom_torsion_atom_site_label_4
_geom_torsion
C7 N10 C20 O1 1.3(9)
Fe1 N10 C20 O1 173.4(5)
C7 N10 C20 C23 177.6(4)
Fe1 N10 C20 C23 -10.4(6)
C1 N9 C8 C9 -0.9(8)
Fe1 N9 C8 C9 177.1(4)
C1 N9 C8 C7 178.4(4)
Fe1 N9 C8 C7 -3.6(6)
C22 N12 C21 C10 154.8(4)
C23 N12 C21 C10 -82.9(5)
Fe1 N12 C21 C10 35.8(5)
C8 N9 C1 C2 2.2(8)
Fe1 N9 C1 C2 -175.3(4)
C3 C2 C1 N9 -1.9(9)
C20 N10 C7 C6 -9.2(8)
Fe1 N10 C7 C6 178.4(5)
C20 N10 C7 C8 170.3(4)
Fe1 N10 C7 C8 -2.1(5)
N9 C8 C7 C6 -176.7(4)
C9 C8 C7 C6 2.6(8)
N9 C8 C7 N10 3.7(6)
C9 C8 C7 N10 -177.0(4)
C14 N11 C10 C11 0.4(8)
Fe1 N11 C10 C11 -177.9(4)
C14 N11 C10 C21 -173.2(5)
Fe1 N11 C10 C21 8.5(6)
N12 C21 C10 N11 -29.5(6)
N12 C21 C10 C11 157.0(5)
C10 N11 C14 C13 0.7(8)
Fe1 N11 C14 C13 178.7(4)
C1 C2 C3 C9 0.1(8)
N9 C8 C9 C3 -0.7(8)
C7 C8 C9 C3 -180.0(4)
N9 C8 C9 C4 176.6(5)
C7 C8 C9 C4 -2.6(8)
C2 C3 C9 C8 1.1(7)
C2 C3 C9 C4 -176.1(5)
C19 C18 C17 C16 0.2(8)
C15 C16 C17 C18 -2.4(8)
N11 C14 C13 C12 -1.5(9)
O1 C20 C23 N12 -174.6(4)
N10 C20 C23 N12 8.6(6)
C22 N12 C23 C20 -122.0(4)
C21 N12 C23 C20 113.3(5)
Fe1 N12 C23 C20 -3.8(5)
C30 N13 C26 C27 58.4(6)
C28 N13 C26 C27 -174.2(5)
C19 N8 C15 C16 -1.6(8)
Fe1 N8 C15 C16 177.5(4)
C19 N8 C15 C22 176.0(5)
Fe1 N8 C15 C22 -4.9(6)
C17 C16 C15 N8 3.1(8)
C17 C16 C15 C22 -174.2(5)
C15 N8 C19 C18 -0.8(8)
Fe1 N8 C19 C18 -179.7(4)
C17 C18 C19 N8 1.5(8)
C8 C9 C4 C5 0.1(8)
C3 C9 C4 C5 177.2(5)
C9 C4 C5 C6 2.4(8)
C21 N12 C22 C15 -155.1(4)
C23 N12 C22 C15 83.7(5)
Fe1 N12 C22 C15 -36.1(5)
N8 C15 C22 N12 27.3(6)
C16 C15 C22 N12 -155.1(5)
N10 C7 C6 C5 179.5(5)
C8 C7 C6 C5 -0.1(8)
C4 C5 C6 C7 -2.4(9)
C26 N13 C28 C29 58.9(7)
C30 N13 C28 C29 -172.1(5)
C14 C13 C12 C11 1.3(8)
C13 C12 C11 C10 -0.3(8)
N11 C10 C11 C12 -0.5(9)
C21 C10 C11 C12 172.4(5)
C26 N13 C30 C31 64.3(7)
C28 N13 C30 C31 -64.2(7)
